data_4109905
loop_
_publ_author_name
'Simin Liu'
'Peter Y. Zavalij'
'Yiu-Fai Lam'
'Lyle Isaacs'

_publ_section_title
;
 Refolding Foldamers: Triazene-Arylene Oligomers That Change Shape with
 Chemical Stimuli
;
_journal_name_full 'Journal of the American Chemical Society'
_journal_page_first 11232
_journal_page_last 11241
_journal_paper_doi 10.1021/ja073320s
_journal_volume 129
_journal_year 2007
_chemical_formula_moiety '(C60 H60 N40 O20), (C26 H30 N14), I2, (H2 O)27.5'
_chemical_formula_sum 'C86 H145 I2 N54 O47.5'
_chemical_formula_weight 2949.36
_chemical_name_common CB10
_space_group_IT_number 61
_symmetry_cell_setting orthorhombic
_symmetry_space_group_name_Hall '-P 2ac 2ab'
_symmetry_space_group_name_H-M 'P b c a'
_atom_sites_solution_hydrogens geom
_atom_sites_solution_primary direct
_atom_sites_solution_secondary difmap
_audit_creation_method 'SHELXL-97 & ZCIF'
_cell_angle_alpha 90.00
_cell_angle_beta 90.00
_cell_angle_gamma 90.00
_cell_formula_units_Z 4
_cell_length_a 14.1949(6)
_cell_length_b 31.3303(12)
_cell_length_c 31.2811(12)
_cell_measurement_reflns_used 7901
_cell_measurement_temperature 220(2)
_cell_measurement_theta_max 22.7
_cell_measurement_theta_min 2.3
_cell_volume 13911.7(10)
_computing_cell_refinement 'SAINT (Bruker, 1999)'
_computing_data_collection 'SMART (Bruker, 1999)'
_computing_data_reduction SAINT
_computing_molecular_graphics 'XSHEL (Bruker, 1999)'
_computing_publication_material SHELXL-97
_computing_structure_refinement 'SHELXL-97 (Sheldrick, 1997)'
_computing_structure_solution 'SHELXS-97 (Sheldrick, 1990)'
_diffrn_ambient_temperature 220(2)
_diffrn_detector 'CCD area detector'
_diffrn_detector_area_resol_mean 8.33
_diffrn_detector_type 'Bruker Smart1000'
_diffrn_measured_fraction_theta_full 0.998
_diffrn_measured_fraction_theta_max 0.998
_diffrn_measurement_details 606,606,606,50
_diffrn_measurement_device_type 'three-circle diffractometer'
_diffrn_measurement_method '\w scans'
_diffrn_measurement_specimen_support 'cactus needle'
_diffrn_orient_matrix_type standard
_diffrn_orient_matrix_UB_11 -0.0069648
_diffrn_orient_matrix_UB_12 -0.0058813
_diffrn_orient_matrix_UB_13 0.0311898
_diffrn_orient_matrix_UB_21 0.0175043
_diffrn_orient_matrix_UB_22 0.0303070
_diffrn_orient_matrix_UB_23 0.0066216
_diffrn_orient_matrix_UB_31 -0.0678681
_diffrn_orient_matrix_UB_32 0.0082870
_diffrn_orient_matrix_UB_33 -0.0016208
_diffrn_radiation_monochromator graphite
_diffrn_radiation_source 'fine-focus sealed tube'
_diffrn_radiation_type MoK\a
_diffrn_radiation_wavelength 0.71073
_diffrn_reflns_av_R_equivalents 0.0349
_diffrn_reflns_av_sigmaI/netI 0.0189
_diffrn_reflns_limit_h_max 15
_diffrn_reflns_limit_h_min -15
_diffrn_reflns_limit_k_max 33
_diffrn_reflns_limit_k_min -33
_diffrn_reflns_limit_l_max 33
_diffrn_reflns_limit_l_min -33
_diffrn_reflns_number 81249
_diffrn_reflns_theta_full 22.50
_diffrn_reflns_theta_max 22.50
_diffrn_reflns_theta_min 2.33
_diffrn_source_current 30
_diffrn_source_voltage 50
_diffrn_standards_decay_% -0.14
_exptl_absorpt_coefficient_mu 0.550
_exptl_absorpt_correction_T_max 0.872
_exptl_absorpt_correction_T_min 0.785
_exptl_absorpt_correction_type multi-scan
_exptl_absorpt_process_details 'SADABS (Sheldrick, 1996)'
_exptl_crystal_colour colorless
_exptl_crystal_density_diffrn 1.408
_exptl_crystal_density_method not-measured
_exptl_crystal_description prism
_exptl_crystal_F_000 6100
_exptl_crystal_id 'Isaacs CB10 + (NH3-Ph-NH-C3N3(NH3)-NH)2Ph in H2O, CF3COOH, KI'
_exptl_crystal_size_max 0.44
_exptl_crystal_size_mid 0.27
_exptl_crystal_size_min 0.25
_refine_diff_density_max 0.462
_refine_diff_density_min -0.620
_refine_diff_density_rms 0.070
_refine_ls_extinction_coef 0.00016(3)
_refine_ls_extinction_expression Fc^*^=kFc[1+0.001xFc^2^\l^3^/sin(2\q)]^-1/4^
_refine_ls_extinction_method SHELXL
_refine_ls_goodness_of_fit_ref 1.000
_refine_ls_hydrogen_treatment constr
_refine_ls_matrix_type full
_refine_ls_number_parameters 1497
_refine_ls_number_reflns 9073
_refine_ls_number_restraints 1391
_refine_ls_restrained_S_all 0.973
_refine_ls_R_factor_all 0.0995
_refine_ls_R_factor_gt 0.0792
_refine_ls_shift/su_max 0.001
_refine_ls_shift/su_mean 0.000
_refine_ls_structure_factor_coef Fsqd
_refine_ls_weighting_details 'w=1/[\s^2^(Fo^2^)+(0.01P)^2^+75.6P], P=(max(Fo^2^,0)+2Fc^2^)/3'
_refine_ls_weighting_scheme calc
_refine_ls_wR_factor_gt 0.1565
_refine_ls_wR_factor_ref 0.1625
_reflns_number_gt 6987
_reflns_number_total 9073
_reflns_threshold_expression >2sigma(I)
_cod_data_source_file ja073320ssi20070510_095925.cif
_cod_data_source_block 1350
_cod_depositor_comments
;
 Removing the _chemical_name_systematic data item since it contains the
 common chemical name which is already recorded using the _chemical_name_common
 data item.

 Antanas Vaitkus,
 2018-10-12
;
_cod_original_formula_sum 'C86 H145 I2 N54 O47.50'
_cod_database_code 4109905
_diffrn_measurement_total_frames-ccd 1868
_diffrn_measurement_frame_width-ccd 0.3
_diffrn_detector_distance-ccd 4.939
_diffrn_measurement_frame_time-ccd 33
_diffrn_measurement_total_time-ccd 20.83
_diffrn_measurement_frame_size-ccd 512

loop_
_symmetry_equiv_pos_as_xyz
'x, y, z'
'-x+1/2, -y, z+1/2'
'-x, y+1/2, -z+1/2'
'x+1/2, -y+1/2, -z'
'-x, -y, -z'
'x-1/2, y, -z-1/2'
'x, -y-1/2, z-1/2'
'-x-1/2, y-1/2, z'

loop_
_atom_site_label
_atom_site_type_symbol
_atom_site_fract_x
_atom_site_fract_y
_atom_site_fract_z
_atom_site_U_iso_or_equiv
_atom_site_adp_type
_atom_site_occupancy
_atom_site_symmetry_multiplicity
_atom_site_calc_flag
_atom_site_refinement_flags
_atom_site_disorder_assembly
_atom_site_disorder_group
I1 I 0.8334(4) 0.80595(16) 0.78246(16) 0.0994(16) Uani 0.50 1 d P A 5
I2 I 0.05748(15) 0.69872(8) 0.71779(6) 0.0981(9) Uani 0.50 1 d P B 3
N10 N 0.4891(4) 0.47591(16) 0.73766(18) 0.0721(15) Uani 1 1 d U . 6
C11 C 0.3923(5) 0.48139(19) 0.7513(2) 0.0726(18) Uani 1 1 d U C 6
H11 H 0.3821 0.4700 0.7804 0.087 Uiso 1 1 calc R C 6
N12 N 0.3232(4) 0.46554(16) 0.72185(19) 0.0752(15) Uani 1 1 d U . 6
C13 C 0.5327(5) 0.5143(2) 0.7299(2) 0.0710(18) Uani 1 1 d U C 6
O13 O 0.6151(3) 0.51902(15) 0.72101(16) 0.0859(14) Uani 1 1 d U C 6
C14 C 0.2661(5) 0.4969(2) 0.7059(2) 0.0715(18) Uani 1 1 d U C 6
O14 O 0.1978(3) 0.49171(16) 0.68312(17) 0.0897(15) Uani 1 1 d U C 6
N15 N 0.4667(4) 0.54573(15) 0.73318(17) 0.0704(15) Uani 1 1 d U C 6
C16 C 0.3775(5) 0.53057(18) 0.7496(2) 0.0686(17) Uani 1 1 d U C 6
H16 H 0.3633 0.5426 0.7782 0.082 Uiso 1 1 calc R C 6
N17 N 0.2994(4) 0.53512(15) 0.72062(18) 0.0689(14) Uani 1 1 d U C 6
C18 C 0.4960(5) 0.59020(19) 0.7379(2) 0.080(2) Uani 1 1 d U C 6
H18A H 0.4800 0.6000 0.7668 0.096 Uiso 1 1 calc R C 6
H18B H 0.5646 0.5919 0.7347 0.096 Uiso 1 1 calc R C 6
C19 C 0.2428(5) 0.57354(19) 0.7198(2) 0.0758(19) Uani 1 1 d U C 6
H19A H 0.1812 0.5668 0.7074 0.091 Uiso 1 1 calc R C 6
H19B H 0.2325 0.5832 0.7492 0.091 Uiso 1 1 calc R C 6
N20 N 0.4522(4) 0.61846(15) 0.70698(17) 0.0664(14) Uani 1 1 d U C 6
C21 C 0.3592(5) 0.63496(18) 0.7129(2) 0.0702(18) Uani 1 1 d U C 6
H21 H 0.3471 0.6425 0.7432 0.084 Uiso 1 1 calc R C 6
N22 N 0.2848(4) 0.60800(16) 0.69557(18) 0.0698(14) Uani 1 1 d U C 6
C23 C 0.5052(5) 0.6451(2) 0.6817(2) 0.0681(17) Uani 1 1 d U C 6
O23 O 0.5898(3) 0.64080(16) 0.67501(16) 0.0883(14) Uani 1 1 d U C 6
C24 C 0.2410(5) 0.6273(3) 0.6622(2) 0.081(2) Uani 1 1 d U C 6
O24 O 0.1725(3) 0.6125(2) 0.64383(19) 0.1095(19) Uani 1 1 d U C 6
N25 N 0.4496(4) 0.67659(15) 0.66642(16) 0.0637(13) Uani 1 1 d U C 6
C26 C 0.3567(5) 0.6746(2) 0.6836(2) 0.0737(19) Uani 1 1 d U C 6
H26 H 0.3411 0.7008 0.6999 0.088 Uiso 1 1 calc R C 6
N27 N 0.2846(4) 0.66450(19) 0.6532(2) 0.0857(19) Uani 1 1 d U C 6
C28 C 0.4878(5) 0.7147(2) 0.64734(19) 0.0718(18) Uani 1 1 d U C 6
H28A H 0.5567 0.7135 0.6491 0.086 Uiso 1 1 calc R C 6
H28B H 0.4667 0.7394 0.6640 0.086 Uiso 1 1 calc R C 6
C29 C 0.2410(5) 0.6975(3) 0.6277(3) 0.124(4) Uani 1 1 d U C 6
H29A H 0.1785 0.6878 0.6187 0.148 Uiso 1 1 calc R C 6
H29B H 0.2324 0.7230 0.6455 0.148 Uiso 1 1 calc R C 6
N30 N 0.4611(3) 0.72083(16) 0.60327(16) 0.0650(13) Uani 1 1 d U C 6
C31 C 0.3702(5) 0.7387(2) 0.5912(2) 0.0713(18) Uani 1 1 d U C 6
H31 H 0.3544 0.7640 0.6087 0.086 Uiso 1 1 calc R C 6
N32 N 0.2950(4) 0.7088(2) 0.5905(2) 0.094(2) Uani 1 1 d U C 6
C33 C 0.5258(5) 0.7253(2) 0.5715(2) 0.0639(16) Uani 1 1 d U C 6
O33 O 0.6099(3) 0.71737(15) 0.57444(14) 0.0767(13) Uani 1 1 d U C 6
C34 C 0.2632(5) 0.7015(3) 0.5503(3) 0.091(2) Uani 1 1 d U C 6
O34 O 0.1947(3) 0.68002(19) 0.5400(2) 0.120(2) Uani 1 1 d U C 6
N35 N 0.4820(3) 0.74092(18) 0.53613(15) 0.0680(14) Uani 1 1 d U C 6
C36 C 0.3842(4) 0.7508(2) 0.54372(19) 0.0661(17) Uani 1 1 d U C 6
H36 H 0.3699 0.7812 0.5383 0.079 Uiso 1 1 calc R C 6
N37 N 0.3197(3) 0.72278(18) 0.52174(18) 0.0725(15) Uani 1 1 d U C 6
C38 C 0.5339(4) 0.7594(2) 0.50080(19) 0.0745(19) Uani 1 1 d U C 6
H38A H 0.6013 0.7587 0.5074 0.089 Uiso 1 1 calc R C 6
H38B H 0.5154 0.7894 0.4976 0.089 Uiso 1 1 calc R C 6
C39 C 0.2882(4) 0.7322(2) 0.4790(2) 0.082(2) Uani 1 1 d U C 6
H39A H 0.2771 0.7630 0.4766 0.098 Uiso 1 1 calc R C 6
H39B H 0.2280 0.7177 0.4740 0.098 Uiso 1 1 calc R C 6
N40 N 0.5175(3) 0.73722(18) 0.46059(16) 0.0692(15) Uani 1 1 d U C 6
C41 C 0.4350(4) 0.7458(2) 0.4350(2) 0.0704(18) Uani 1 1 d U C 6
H41 H 0.4189 0.7765 0.4342 0.084 Uiso 1 1 calc R C 6
N42 N 0.3549(3) 0.71928(19) 0.44610(18) 0.0764(16) Uani 1 1 d U C 6
C43 C 0.5888(4) 0.7189(2) 0.4377(2) 0.0639(16) Uani 1 1 d U C 6
O43 O 0.6679(3) 0.71149(14) 0.45082(15) 0.0758(12) Uani 1 1 d U C 6
C44 C 0.3268(5) 0.6946(3) 0.4128(3) 0.092(2) Uani 1 1 d U C 6
O44 O 0.2535(4) 0.6729(2) 0.4120(2) 0.118(2) Uani 1 1 d U C 6
N45 N 0.5566(3) 0.71116(17) 0.39756(16) 0.0685(14) Uani 1 1 d U C 6
C46 C 0.4626(4) 0.7282(2) 0.3905(2) 0.0712(18) Uani 1 1 d U C 6
H46 H 0.4632 0.7511 0.3687 0.085 Uiso 1 1 calc R C 6
N47 N 0.3925(4) 0.6967(2) 0.38095(19) 0.0888(19) Uani 1 1 d U C 6
C48 C 0.6197(4) 0.7019(2) 0.3631(2) 0.0742(18) Uani 1 1 d U C 6
H48A H 0.6837 0.6994 0.3746 0.089 Uiso 1 1 calc R C 6
H48B H 0.6190 0.7258 0.3430 0.089 Uiso 1 1 calc R C 6
C49 C 0.3710(5) 0.6838(3) 0.3381(2) 0.104(3) Uani 1 1 d U C 6
H49A H 0.3064 0.6728 0.3372 0.125 Uiso 1 1 calc R C 6
H49B H 0.3740 0.7088 0.3193 0.125 Uiso 1 1 calc R C 6
N50 N 0.5967(4) 0.66301(16) 0.34026(17) 0.0682(14) Uani 1 1 d U C 6
C51 C 0.5266(5) 0.6626(2) 0.3069(2) 0.0744(19) Uani 1 1 d U C 6
H51 H 0.5269 0.6894 0.2901 0.089 Uiso 1 1 calc R C 6
N52 N 0.4332(4) 0.6519(2) 0.32202(19) 0.0845(18) Uani 1 1 d U C 6
C53 C 0.6626(5) 0.6313(2) 0.3350(3) 0.0775(19) Uani 1 1 d U C 6
O53 O 0.7324(4) 0.62548(18) 0.3575(2) 0.112(2) Uani 1 1 d U C 6
C54 C 0.4017(5) 0.6152(3) 0.3049(2) 0.082(2) Uani 1 1 d U C 6
O54 O 0.3226(4) 0.59943(19) 0.30968(18) 0.1081(18) Uani 1 1 d U C 6
N55 N 0.6356(4) 0.60610(16) 0.30099(19) 0.0728(15) Uani 1 1 d U C 6
C56 C 0.5550(5) 0.62338(19) 0.2794(2) 0.0728(18) Uani 1 1 d U C 6
H56 H 0.5700 0.6316 0.2496 0.087 Uiso 1 1 calc R C 6
N57 N 0.4726(4) 0.59657(17) 0.28158(19) 0.0753(15) Uani 1 1 d U C 6
C58 C 0.7044(5) 0.5791(2) 0.2793(3) 0.089(2) Uani 1 1 d U . 6
H58A H 0.7128 0.5894 0.2500 0.107 Uiso 1 1 calc R . 6
H58B H 0.7651 0.5816 0.2940 0.107 Uiso 1 1 calc R . 6
C59 C 0.4562(5) 0.56170(19) 0.2526(3) 0.084(2) Uani 1 1 d U . 6
H59A H 0.4713 0.5711 0.2235 0.100 Uiso 1 1 calc R . 6
H59B H 0.3892 0.5543 0.2532 0.100 Uiso 1 1 calc R . 6
N10A N 0.783(2) 0.4841(10) 0.4338(18) 0.259(19) Uani 0.252(2) 1 d PDU D 1
H10A H 0.8181 0.4938 0.4555 0.389 Uiso 0.252(2) 1 calc PR D 1
H10B H 0.7251 0.4961 0.4350 0.389 Uiso 0.252(2) 1 calc PR D 1
H10C H 0.8101 0.4909 0.4088 0.389 Uiso 0.252(2) 1 calc PR D 1
C10A C 0.7738(13) 0.4396(10) 0.4369(11) 0.178(13) Uani 0.252(2) 1 d PDU D 1
H10D H 0.7977 0.4301 0.4647 0.214 Uiso 0.252(2) 1 calc PR D 1
H10E H 0.8119 0.4260 0.4146 0.214 Uiso 0.252(2) 1 calc PR D 1
C11A C 0.6732(11) 0.4262(7) 0.4321(7) 0.176(14) Uani 0.252(2) 1 d PGDU D 1
C12A C 0.6186(14) 0.4437(7) 0.3997(8) 0.117(9) Uani 0.252(2) 1 d PGDU D 1
H12A H 0.6449 0.4638 0.3809 0.141 Uiso 0.252(2) 1 calc PR D 1
C13A C 0.5251(13) 0.4314(8) 0.3950(7) 0.126(10) Uani 0.252(2) 1 d PGDU D 1
H13A H 0.4881 0.4432 0.3731 0.152 Uiso 0.252(2) 1 calc PR D 1
C14A C 0.4861(12) 0.4016(7) 0.4228(6) 0.109(10) Uani 0.252(2) 1 d PGDU D 1
C15A C 0.5407(15) 0.3841(7) 0.4553(7) 0.131(10) Uani 0.252(2) 1 d PGDU D 1
H15A H 0.5144 0.3640 0.4741 0.157 Uiso 0.252(2) 1 calc PR D 1
C16A C 0.6343(15) 0.3964(8) 0.4599(7) 0.115(8) Uani 0.252(2) 1 d PGDU D 1
H16A H 0.6712 0.3846 0.4819 0.138 Uiso 0.252(2) 1 calc PR D 1
N21A N 0.1151(16) 0.3358(10) 0.4862(12) 0.209(16) Uani 0.252(2) 1 d PDU D 1
H21A H 0.0938 0.3245 0.4627 0.250 Uiso 0.252(2) 1 calc PR D 1
H21B H 0.0830 0.3334 0.5098 0.250 Uiso 0.252(2) 1 calc PR D 1
N23A N 0.3932(14) 0.3897(10) 0.4181(8) 0.177(12) Uani 0.252(2) 1 d PDU D 1
H23A H 0.3730 0.3872 0.3919 0.212 Uiso 0.252(2) 1 calc PR D 1
N25A N 0.3260(13) 0.4087(8) 0.5637(7) 0.161(11) Uani 0.252(2) 1 d PDU D 1
H25A H 0.2786 0.4058 0.5811 0.193 Uiso 0.252(2) 1 calc PR D 1
C21A C 0.1941(12) 0.3559(7) 0.4861(7) 0.185(14) Uani 0.252(2) 1 d PGDU D 1
N22A N 0.2457(15) 0.3597(7) 0.4485(6) 0.152(11) Uani 0.252(2) 1 d PGDU D 1
C23A C 0.3310(14) 0.3814(7) 0.4486(8) 0.173(14) Uani 0.252(2) 1 d PGDU D 1
N24A N 0.3648(13) 0.3994(6) 0.4862(11) 0.182(13) Uani 0.252(2) 1 d PGDU D 1
C25A C 0.3132(18) 0.3956(6) 0.5238(8) 0.179(14) Uani 0.252(2) 1 d PGDU D 1
N26A N 0.2278(17) 0.3738(7) 0.5237(6) 0.161(12) Uani 0.252(2) 1 d PGDU D 1
C31A C 0.4069(10) 0.4266(5) 0.5805(5) 0.104(8) Uani 0.252(2) 1 d PGDU D 1
C32A C 0.4005(9) 0.4631(5) 0.6056(6) 0.102(7) Uani 0.252(2) 1 d PGDU D 1
H32A H 0.3414 0.4755 0.6111 0.122 Uiso 0.252(2) 1 calc PR D 1
C33A C 0.4816(10) 0.4813(4) 0.6226(5) 0.096(7) Uani 0.252(2) 1 d PGDU D 1
H33A H 0.4773 0.5060 0.6396 0.115 Uiso 0.252(2) 1 calc PR D 1
C34A C 0.5690(9) 0.4630(4) 0.6145(4) 0.103(8) Uani 0.252(2) 1 d PGDU D 1
C35A C 0.5754(9) 0.4266(6) 0.5893(7) 0.105(10) Uani 0.252(2) 1 d PGDU D 1
H35A H 0.6345 0.4142 0.5838 0.126 Uiso 0.252(2) 1 calc PR D 1
C36A C 0.4943(11) 0.4084(6) 0.5723(7) 0.102(9) Uani 0.252(2) 1 d PGDU D 1
H36A H 0.4986 0.3837 0.5553 0.123 Uiso 0.252(2) 1 calc PR D 1
N41A N 0.8776(13) 0.5877(7) 0.6503(6) 0.122(9) Uani 0.252(2) 1 d PDU D 1
H41A H 0.9139 0.5696 0.6636 0.146 Uiso 0.252(2) 1 calc PR D 1
H41B H 0.8959 0.6139 0.6466 0.146 Uiso 0.252(2) 1 calc PR D 1
N43A N 0.6492(11) 0.4813(5) 0.6314(6) 0.106(7) Uani 0.252(2) 1 d PDU D 1
H43A H 0.6841 0.4648 0.6472 0.127 Uiso 0.252(2) 1 calc PR D 1
N45A N 0.5970(11) 0.6198(6) 0.5791(7) 0.134(10) Uani 0.252(2) 1 d PDU D 1
H45A H 0.6187 0.6456 0.5759 0.160 Uiso 0.252(2) 1 calc PR D 1
C41A C 0.7969(9) 0.5755(4) 0.6361(4) 0.113(9) Uani 0.252(2) 1 d PGDU D 1
N42A N 0.7668(10) 0.5337(4) 0.6418(4) 0.102(7) Uani 0.252(2) 1 d PGDU D 1
C43A C 0.6795(10) 0.5209(4) 0.6263(4) 0.088(6) Uani 0.252(2) 1 d PGDU D 1
N44A N 0.6221(8) 0.5500(5) 0.6051(4) 0.098(6) Uani 0.252(2) 1 d PGDU D 1
C45A C 0.6522(10) 0.5919(5) 0.5994(4) 0.102(8) Uani 0.252(2) 1 d PGDU D 1
N46A N 0.7396(11) 0.6046(4) 0.6149(4) 0.118(8) Uani 0.252(2) 1 d PGDU D 1
C51A C 0.5087(10) 0.6115(5) 0.5626(6) 0.105(8) Uani 0.252(2) 1 d PGDU D 1
C52A C 0.4432(13) 0.5888(9) 0.5866(7) 0.131(10) Uani 0.252(2) 1 d PGDU D 1
H52A H 0.4591 0.5791 0.6141 0.158 Uiso 0.252(2) 1 calc PR D 1
C53A C 0.3543(13) 0.5805(9) 0.5699(8) 0.159(14) Uani 0.252(2) 1 d PGDU D 1
H53A H 0.3101 0.5651 0.5862 0.191 Uiso 0.252(2) 1 calc PR D 1
C54A C 0.3309(13) 0.5948(8) 0.5292(8) 0.193(14) Uani 0.252(2) 1 d PGDU D 1
C55A C 0.3964(16) 0.6175(9) 0.5052(7) 0.159(12) Uani 0.252(2) 1 d PGDU D 1
H55A H 0.3805 0.6271 0.4777 0.191 Uiso 0.252(2) 1 calc PR D 1
C56A C 0.4853(14) 0.6258(8) 0.5219(6) 0.151(11) Uani 0.252(2) 1 d PGDU D 1
H56A H 0.5295 0.6411 0.5056 0.181 Uiso 0.252(2) 1 calc PR D 1
C57A C 0.2352(15) 0.5858(11) 0.5112(11) 0.181(13) Uani 0.252(2) 1 d PDU D 1
H57A H 0.2174 0.6090 0.4917 0.217 Uiso 0.252(2) 1 calc PR D 1
H57B H 0.2373 0.5593 0.4947 0.217 Uiso 0.252(2) 1 calc PR D 1
N57A N 0.1668(17) 0.5821(18) 0.5434(14) 0.268(19) Uani 0.252(2) 1 d PDU D 1
H57C H 0.1290 0.5598 0.5376 0.402 Uiso 0.252(2) 1 calc PR D 1
H57D H 0.1323 0.6062 0.5444 0.402 Uiso 0.252(2) 1 calc PR D 1
H57E H 0.1954 0.5780 0.5687 0.402 Uiso 0.252(2) 1 calc PR D 1
N10B N 0.2517(17) 0.5432(11) 0.4757(14) 0.220(16) Uani 0.248(2) 1 d PDU D 2
H10F H 0.2802 0.5232 0.4596 0.330 Uiso 0.248(2) 1 calc PR D 2
H10G H 0.1892 0.5382 0.4762 0.330 Uiso 0.248(2) 1 calc PR D 2
H10K H 0.2746 0.5421 0.5025 0.330 Uiso 0.248(2) 1 calc PR D 2
C10B C 0.2690(12) 0.5841(9) 0.4581(13) 0.206(14) Uani 0.248(2) 1 d PDU D 2
H10I H 0.2411 0.6059 0.4766 0.247 Uiso 0.248(2) 1 calc PR D 2
H10J H 0.2390 0.5861 0.4299 0.247 Uiso 0.248(2) 1 calc PR D 2
C11B C 0.5651(10) 0.6071(5) 0.4455(6) 0.096(8) Uani 0.248(2) 1 d PGDU D 2
C12B C 0.5172(13) 0.5845(8) 0.4140(7) 0.125(11) Uani 0.248(2) 1 d PGDU D 2
H12B H 0.5499 0.5743 0.3899 0.150 Uiso 0.248(2) 1 calc PR D 2
C13B C 0.4211(13) 0.5770(9) 0.4181(9) 0.129(12) Uani 0.248(2) 1 d PGDU D 2
H13B H 0.3888 0.5618 0.3968 0.155 Uiso 0.248(2) 1 calc PR D 2
C14B C 0.3729(10) 0.5921(7) 0.4537(9) 0.196(14) Uani 0.248(2) 1 d PGDU D 2
C15B C 0.4207(13) 0.6147(8) 0.4852(8) 0.155(12) Uani 0.248(2) 1 d PGDU D 2
H15B H 0.3881 0.6249 0.5092 0.186 Uiso 0.248(2) 1 calc PR D 2
C16B C 0.5168(13) 0.6222(8) 0.4811(6) 0.144(11) Uani 0.248(2) 1 d PGDU . 2
H16B H 0.5492 0.6374 0.5024 0.173 Uiso 0.248(2) 1 calc PR D 2
N21B N 0.9783(14) 0.5750(7) 0.4259(8) 0.160(11) Uani 0.248(2) 1 d PDU D 2
H21C H 1.0207 0.5557 0.4203 0.192 Uiso 0.248(2) 1 calc PR D 2
H21D H 0.9955 0.6010 0.4319 0.192 Uiso 0.248(2) 1 calc PR D 2
N23B N 0.7472(12) 0.4729(5) 0.4052(5) 0.108(7) Uani 0.248(2) 1 d PDU D 2
H23B H 0.7943 0.4572 0.3969 0.129 Uiso 0.248(2) 1 calc PR D 2
N25B N 0.6607(12) 0.6146(6) 0.4417(7) 0.154(12) Uani 0.248(2) 1 d PDU D 2
H25B H 0.6792 0.6408 0.4451 0.185 Uiso 0.248(2) 1 calc PR D 2
C21B C 0.8902(9) 0.5652(5) 0.4252(5) 0.121(9) Uani 0.248(2) 1 d PGDU D 2
N22B N 0.8623(10) 0.5237(4) 0.4155(4) 0.099(7) Uani 0.248(2) 1 d PGDU D 2
C23B C 0.7671(11) 0.5133(4) 0.4148(3) 0.081(6) Uani 0.248(2) 1 d PGDU D 2
N24B N 0.6998(9) 0.5443(5) 0.4237(4) 0.097(7) Uani 0.248(2) 1 d PGDU D 2
C25B C 0.7277(10) 0.5857(5) 0.4333(4) 0.102(8) Uani 0.248(2) 1 d PGDU D 2
N26B N 0.8229(12) 0.5961(4) 0.4341(4) 0.114(7) Uani 0.248(2) 1 d PGDU D 2
C31B C 0.6607(8) 0.4530(4) 0.4070(4) 0.104(9) Uani 0.248(2) 1 d PGDU D 2
C32B C 0.5854(10) 0.4691(5) 0.3837(5) 0.098(7) Uani 0.248(2) 1 d PGDU D 2
H32B H 0.5934 0.4936 0.3666 0.118 Uiso 0.248(2) 1 calc PR D 2
C33B C 0.4981(9) 0.4490(6) 0.3855(6) 0.101(8) Uani 0.248(2) 1 d PGDU D 2
H33B H 0.4472 0.4599 0.3697 0.121 Uiso 0.248(2) 1 calc PR D 2
C34B C 0.4863(9) 0.4129(5) 0.4106(5) 0.104(9) Uani 0.248(2) 1 d PGDU D 2
C35B C 0.5616(11) 0.3968(5) 0.4340(6) 0.094(8) Uani 0.248(2) 1 d PGDU D 2
H35B H 0.5536 0.3723 0.4510 0.112 Uiso 0.248(2) 1 calc PR D 2
C36B C 0.6489(10) 0.4168(5) 0.4321(6) 0.081(7) Uani 0.248(2) 1 d PGDU D 2
H36B H 0.6998 0.4059 0.4479 0.098 Uiso 0.248(2) 1 calc PR D 2
N41B N 0.1057(13) 0.3562(7) 0.4620(7) 0.086(7) Uani 0.248(2) 1 d PDU D 2
H41C H 0.0889 0.3523 0.4355 0.103 Uiso 0.248(2) 1 calc PR D 2
H41D H 0.0653 0.3521 0.4825 0.103 Uiso 0.248(2) 1 calc PR D 2
N43B N 0.3998(11) 0.3929(7) 0.4124(6) 0.130(9) Uani 0.248(2) 1 d PDU D 2
H43B H 0.3786 0.3825 0.3885 0.156 Uiso 0.248(2) 1 calc PR D 2
N45B N 0.3486(13) 0.3951(7) 0.5592(6) 0.114(8) Uani 0.248(2) 1 d PDU D 2
H45B H 0.3109 0.3918 0.5809 0.137 Uiso 0.248(2) 1 calc PR D 2
C41B C 0.1903(8) 0.3682(4) 0.4708(4) 0.078(6) Uani 0.248(2) 1 d PGDU D 2
N42B N 0.2537(10) 0.3747(4) 0.4376(4) 0.074(6) Uani 0.248(2) 1 d PGDU D 2
C43B C 0.3453(9) 0.3876(5) 0.4464(5) 0.093(8) Uani 0.248(2) 1 d PGDU D 2
N44B N 0.3735(8) 0.3940(5) 0.4885(6) 0.081(6) Uani 0.248(2) 1 d PGDU D 2
C45B C 0.3101(11) 0.3875(5) 0.5217(5) 0.093(8) Uani 0.248(2) 1 d PGDU D 2
N46B N 0.2185(10) 0.3746(5) 0.5128(4) 0.099(8) Uani 0.248(2) 1 d PGDU D 2
C51B C 0.4390(11) 0.4072(5) 0.5696(5) 0.113(10) Uani 0.248(2) 1 d PGDU D 2
C52B C 0.4534(13) 0.4384(7) 0.6006(7) 0.139(10) Uani 0.248(2) 1 d PGDU D 2
H52B H 0.4016 0.4510 0.6144 0.167 Uiso 0.248(2) 1 calc PR D 2
C53B C 0.5445(15) 0.4507(8) 0.6113(8) 0.153(12) Uani 0.248(2) 1 d PGDU D 2
H53B H 0.5543 0.4718 0.6322 0.184 Uiso 0.248(2) 1 calc PR D 2
C54B C 0.6211(12) 0.4320(7) 0.5909(8) 0.184(13) Uani 0.248(2) 1 d PGDU . 2
C55B C 0.6067(12) 0.4008(7) 0.5600(8) 0.136(10) Uani 0.248(2) 1 d PGDU D 2
H55B H 0.6585 0.3882 0.5462 0.163 Uiso 0.248(2) 1 calc PR D 2
C56B C 0.5156(13) 0.3885(7) 0.5493(7) 0.131(9) Uani 0.248(2) 1 d PGDU D 2
H56B H 0.5058 0.3674 0.5283 0.157 Uiso 0.248(2) 1 calc PR D 2
C57B C 0.7189(15) 0.4455(9) 0.6023(11) 0.186(13) Uani 0.248(2) 1 d PDU D 2
H57F H 0.7489 0.4579 0.5770 0.223 Uiso 0.248(2) 1 calc PR D 2
H57G H 0.7155 0.4679 0.6242 0.223 Uiso 0.248(2) 1 calc PR D 2
N57B N 0.7751(15) 0.4125(10) 0.6175(12) 0.170(13) Uani 0.248(2) 1 d PDU D 2
H57K H 0.8172 0.4229 0.6363 0.255 Uiso 0.248(2) 1 calc PR D 2
H57I H 0.8057 0.4002 0.5955 0.255 Uiso 0.248(2) 1 calc PR D 2
H57J H 0.7387 0.3929 0.6305 0.255 Uiso 0.248(2) 1 calc PR D 2
O11W O 0.0904(19) 0.6999(9) 0.7269(7) 0.0981(9) Uani 0.45 1 d PU E 1
O12W O 0.7774(10) 0.7016(5) 0.6184(5) 0.146(5) Uani 0.55 1 d PU F 1
O13W O 0.5250(16) 0.5418(7) 0.8356(8) 0.185(9) Uani 0.50 1 d PU G 1
O14W O 0.1287(8) 0.6007(4) 0.3314(4) 0.152(4) Uani 0.60 1 d PU H 1
O15W O 0.0912(12) 0.6835(6) 0.3505(8) 0.198(8) Uani 0.50 1 d PU I 1
O16W O 0.6427(18) 0.7874(9) 0.7156(9) 0.186(10) Uani 0.40 1 d PU J 1
O17W O 0.4058(12) 0.8471(7) 0.6042(7) 0.178(8) Uani 0.40 1 d PU K 1
O18W O 0.0142(6) 0.7081(3) 0.7149(4) 0.100(4) Uani 1 1 d U L 2
O19W O 0.840(2) 0.8013(9) 0.7798(8) 0.097(10) Uani 0.75 1 d PU M 2
O20W O 0.7535(15) 0.7304(6) 0.6326(6) 0.169(8) Uani 0.50 1 d PU N 2
O21W O 0.5079(13) 0.5137(6) 0.8316(7) 0.146(7) Uani 0.50 1 d PU O 2
O22W O 0.0521(10) 0.6767(5) 0.4166(6) 0.173(6) Uani 0.50 1 d PU P 2
O23W O 0.064(2) 0.6760(11) 0.3201(9) 0.147(11) Uani 0.25 1 d PU Q 2
O24W O 1.0220(16) 0.6381(6) 0.5624(6) 0.0994(16) Uani 0.25 1 d PU R 2
O25W O 0.694(2) 0.7490(10) 0.7089(9) 0.142(9) Uani 0.25 1 d PU S 2
O26W O 0.692(2) 0.6852(11) 0.7454(12) 0.182(12) Uani 0.25 1 d PU T 2
O27W O 0.057(5) 0.550(2) 0.374(2) 0.17(2) Uani 0.15 1 d PU U 2
O28W O 0.910(4) 0.6578(19) 0.6431(19) 0.112(18) Uani 0.10 1 d PU V 2
O31W O 0.4104(6) 0.4887(2) 0.4917(2) 0.109(2) Uani 0.75 1 d PU W 3
O32W O 0.6891(10) 0.7762(5) 0.7446(5) 0.140(4) Uani 0.60 1 d PU X 3
O33W O 0.7833(11) 0.6063(6) 0.6725(5) 0.177(6) Uani 0.50 1 d PU Y 3
O34W O 0.7391(14) 0.5078(8) 0.6579(7) 0.187(8) Uani 0.40 1 d PU Z 3
O35W O 0.7651(14) 0.6938(6) 0.7033(6) 0.162(7) Uani 0.40 1 d PU A 3
O36W O 0.890(3) 0.8202(15) 0.7956(14) 0.20(2) Uani 0.25 1 d PU B 3
O37W O 0.9675(17) 0.6137(9) 0.6426(8) 0.127(8) Uani 0.25 1 d PU C 3
O38W O 0.887(2) 0.6419(11) 0.5138(12) 0.139(11) Uani 0.25 1 d PU D 3
O39W O 0.833(3) 0.5434(11) 0.3994(10) 0.172(12) Uani 0.25 1 d PU E 3
O40W O 0.105(3) 0.4701(12) 0.4627(12) 0.116(12) Uani 0.15 1 d PU F 3
O41W O 0.978(3) 0.4531(13) 0.4302(14) 0.136(14) Uani 0.15 1 d PU G 3
O42W O 0.049(3) 0.5742(16) 0.3521(15) 0.122(14) Uani 0.15 1 d PU H 3
O43W O 0.631(3) 0.4764(13) 0.5871(13) 0.117(12) Uani 0.15 1 d PU I 3
O44W O 0.134(4) 0.6097(16) 0.4727(16) 0.153(17) Uani 0.15 1 d PU J 3
O45W O 0.9946(13) 0.6560(6) 0.6133(7) 0.213(8) Uani 0.50 1 d PU K 4
O46W O 0.770(3) 0.7891(12) 0.7686(11) 0.148(13) Uani 0.25 1 d PU L 4
O47W O 0.104(2) 0.5218(12) 0.3660(10) 0.161(12) Uani 0.25 1 d PU M 4
O48W O 0.611(3) 0.5594(14) 0.5713(15) 0.135(15) Uani 0.15 1 d PU N 4
O49W O 0.651(3) 0.5596(13) 0.4481(14) 0.123(14) Uani 0.15 1 d PU O 4
O50W O 1.049(4) 0.6302(17) 0.4632(16) 0.158(17) Uani 0.15 1 d PU P 4

loop_
_atom_site_aniso_label
_atom_site_aniso_U_11
_atom_site_aniso_U_22
_atom_site_aniso_U_33
_atom_site_aniso_U_23
_atom_site_aniso_U_13
_atom_site_aniso_U_12
I1 0.125(3) 0.0806(14) 0.0920(19) 0.0184(12) 0.0427(18) 0.0248(16)
I2 0.130(3) 0.0952(11) 0.0688(12) 0.0151(10) 0.0115(13) -0.0375(16)
N10 0.066(3) 0.055(3) 0.096(4) 0.004(3) 0.001(3) 0.003(3)
C11 0.086(5) 0.052(4) 0.080(4) 0.008(3) 0.009(4) 0.001(4)
N12 0.068(3) 0.049(3) 0.109(4) -0.009(3) 0.008(3) -0.004(3)
C13 0.071(5) 0.070(4) 0.072(4) 0.003(3) -0.006(4) -0.001(4)
O13 0.067(3) 0.095(3) 0.096(4) -0.002(3) -0.008(3) -0.012(3)
C14 0.061(4) 0.066(4) 0.087(5) -0.004(4) 0.019(4) 0.002(4)
O14 0.062(3) 0.090(3) 0.117(4) -0.017(3) 0.001(3) 0.004(3)
N15 0.068(3) 0.053(3) 0.090(4) 0.010(3) -0.008(3) -0.008(3)
C16 0.082(5) 0.050(3) 0.074(4) 0.005(3) 0.004(4) 0.005(3)
N17 0.063(3) 0.050(3) 0.094(4) 0.003(3) 0.006(3) 0.002(3)
C18 0.095(5) 0.056(4) 0.089(5) 0.013(3) -0.021(4) -0.012(4)
C19 0.065(4) 0.058(4) 0.104(5) 0.014(4) 0.024(4) 0.004(3)
N20 0.068(3) 0.055(3) 0.077(4) 0.008(3) -0.009(3) -0.008(3)
C21 0.092(5) 0.049(4) 0.069(4) -0.001(3) 0.017(4) -0.005(4)
N22 0.058(3) 0.063(3) 0.088(4) 0.015(3) 0.014(3) 0.006(3)
C23 0.075(5) 0.065(4) 0.064(4) 0.000(3) -0.008(4) -0.013(4)
O23 0.064(3) 0.095(4) 0.106(4) 0.014(3) -0.012(3) -0.010(3)
C24 0.042(4) 0.099(6) 0.102(6) 0.022(5) 0.011(4) 0.016(4)
O24 0.050(3) 0.148(5) 0.130(5) 0.047(4) -0.001(3) 0.000(3)
N25 0.068(3) 0.057(3) 0.066(3) 0.009(3) 0.005(3) -0.003(3)
C26 0.086(5) 0.052(4) 0.083(5) 0.010(3) 0.029(4) 0.010(4)
N27 0.052(3) 0.088(4) 0.117(5) 0.058(4) 0.019(3) 0.010(3)
C28 0.077(4) 0.076(4) 0.062(4) 0.009(3) 0.007(3) -0.012(4)
C29 0.060(4) 0.154(8) 0.156(8) 0.098(7) 0.042(5) 0.033(5)
N30 0.058(3) 0.075(3) 0.062(3) 0.013(3) 0.006(3) 0.001(3)
C31 0.066(4) 0.073(4) 0.075(4) 0.021(3) 0.016(3) 0.010(4)
N32 0.051(3) 0.126(5) 0.104(5) 0.058(4) 0.007(3) 0.009(3)
C33 0.056(4) 0.074(4) 0.062(4) -0.001(3) 0.005(3) -0.009(3)
O33 0.051(3) 0.105(4) 0.074(3) 0.008(3) 0.000(2) -0.006(2)
C34 0.042(4) 0.089(5) 0.142(8) 0.042(5) 0.007(5) 0.008(4)
O34 0.053(3) 0.122(5) 0.184(6) 0.056(4) -0.017(4) -0.011(3)
N35 0.048(3) 0.100(4) 0.056(3) 0.010(3) 0.003(2) -0.006(3)
C36 0.058(4) 0.072(4) 0.069(4) 0.010(3) 0.007(3) 0.003(3)
N37 0.047(3) 0.086(4) 0.084(4) 0.012(3) 0.004(3) 0.004(3)
C38 0.060(4) 0.109(6) 0.054(4) 0.002(4) 0.005(3) -0.019(4)
C39 0.043(4) 0.108(6) 0.094(5) -0.006(4) -0.001(4) 0.011(4)
N40 0.046(3) 0.103(4) 0.058(3) -0.004(3) -0.002(3) 0.002(3)
C41 0.056(4) 0.087(5) 0.068(4) -0.006(4) -0.005(3) 0.012(4)
N42 0.045(3) 0.100(4) 0.084(4) -0.020(3) -0.006(3) 0.008(3)
C43 0.048(4) 0.072(4) 0.072(4) 0.005(3) -0.004(3) 0.000(3)
O43 0.050(3) 0.085(3) 0.092(3) 0.000(3) -0.010(2) 0.002(2)
C44 0.048(4) 0.109(6) 0.118(6) -0.028(5) -0.018(5) 0.021(4)
O44 0.052(3) 0.140(5) 0.161(5) -0.051(4) -0.020(3) 0.003(3)
N45 0.052(3) 0.087(4) 0.067(3) -0.008(3) -0.003(3) 0.016(3)
C46 0.062(4) 0.089(5) 0.063(4) -0.006(4) -0.005(3) 0.022(4)
N47 0.052(3) 0.130(5) 0.084(4) -0.039(4) -0.016(3) 0.015(4)
C48 0.059(4) 0.079(5) 0.084(5) -0.017(4) 0.011(4) 0.003(3)
C49 0.070(5) 0.139(7) 0.103(6) -0.051(5) -0.031(4) 0.045(5)
N50 0.057(3) 0.064(3) 0.084(4) -0.009(3) 0.002(3) 0.005(3)
C51 0.093(5) 0.059(4) 0.071(4) -0.007(3) -0.006(4) 0.015(4)
N52 0.061(4) 0.093(4) 0.099(4) -0.031(4) -0.016(3) 0.023(3)
C53 0.060(4) 0.065(4) 0.108(6) -0.014(4) 0.010(4) 0.000(4)
O53 0.060(3) 0.110(4) 0.167(5) -0.040(4) -0.024(4) 0.018(3)
C54 0.067(5) 0.092(6) 0.086(5) -0.004(4) -0.016(4) 0.019(4)
O54 0.060(3) 0.143(5) 0.121(4) -0.026(4) -0.020(3) 0.008(3)
N55 0.058(3) 0.056(3) 0.105(4) -0.007(3) 0.015(3) 0.002(3)
C56 0.092(5) 0.052(4) 0.074(4) 0.002(3) 0.010(4) 0.007(4)
N57 0.069(4) 0.062(3) 0.095(4) -0.007(3) -0.013(3) 0.009(3)
C58 0.074(5) 0.061(4) 0.133(6) -0.015(4) 0.036(5) -0.003(4)
C59 0.086(5) 0.060(4) 0.105(5) -0.011(4) -0.028(4) 0.012(4)
N10A 0.28(3) 0.229(19) 0.27(3) -0.01(2) -0.03(2) -0.041(17)
C10A 0.164(15) 0.209(19) 0.16(2) -0.022(18) -0.016(15) 0.005(16)
C11A 0.157(16) 0.20(2) 0.17(2) 0.023(16) -0.004(14) 0.013(15)
C12A 0.121(13) 0.125(18) 0.106(16) -0.003(13) 0.045(12) 0.028(13)
C13A 0.157(14) 0.121(19) 0.101(17) -0.027(13) -0.004(14) -0.006(15)
C14A 0.122(14) 0.103(18) 0.103(17) -0.043(13) -0.013(13) -0.013(14)
C15A 0.160(15) 0.123(19) 0.109(17) -0.025(13) -0.008(14) 0.013(15)
C16A 0.136(13) 0.112(17) 0.098(16) -0.025(12) -0.014(13) 0.057(13)
N21A 0.187(19) 0.23(3) 0.21(2) -0.024(18) 0.006(14) -0.044(18)
N23A 0.140(14) 0.20(2) 0.186(15) -0.021(18) -0.012(12) -0.028(16)
N25A 0.134(13) 0.17(2) 0.179(15) 0.003(16) -0.012(14) -0.025(16)
C21A 0.195(19) 0.18(2) 0.176(16) -0.019(17) 0.012(13) -0.029(17)
N22A 0.174(16) 0.118(19) 0.164(15) 0.050(15) -0.010(12) 0.013(14)
C23A 0.17(2) 0.18(2) 0.176(15) 0.011(17) 0.003(14) 0.010(17)
N24A 0.19(2) 0.17(2) 0.183(15) 0.006(17) 0.003(13) 0.002(17)
C25A 0.18(2) 0.18(2) 0.176(15) 0.004(18) -0.005(14) -0.015(17)
N26A 0.138(17) 0.16(2) 0.180(15) -0.008(15) -0.026(13) 0.017(15)
C31A 0.109(11) 0.095(15) 0.109(17) 0.023(12) 0.023(13) -0.026(11)
C32A 0.102(11) 0.105(15) 0.097(16) 0.024(11) 0.034(12) -0.001(11)
C33A 0.115(11) 0.109(15) 0.064(13) 0.015(11) 0.004(12) 0.007(11)
C34A 0.111(10) 0.116(16) 0.081(16) 0.001(12) -0.011(13) -0.001(12)
C35A 0.115(12) 0.097(17) 0.103(19) 0.010(13) -0.017(14) 0.011(12)
C36A 0.119(12) 0.079(16) 0.108(18) -0.003(13) 0.013(14) -0.015(12)
N41A 0.126(14) 0.127(16) 0.113(16) 0.040(14) -0.022(13) -0.029(11)
N43A 0.109(11) 0.094(10) 0.115(15) 0.006(11) 0.004(12) -0.006(10)
N45A 0.131(13) 0.117(14) 0.153(19) 0.025(15) -0.024(13) 0.006(12)
C41A 0.130(15) 0.113(13) 0.095(17) 0.022(14) -0.028(14) -0.014(10)
N42A 0.127(14) 0.103(11) 0.078(14) 0.015(12) -0.038(12) -0.010(10)
C43A 0.080(12) 0.092(10) 0.091(15) 0.008(12) 0.023(11) 0.010(9)
N44A 0.084(12) 0.103(10) 0.108(15) 0.003(12) 0.003(11) 0.012(9)
C45A 0.097(13) 0.094(11) 0.114(18) 0.000(13) 0.005(12) 0.018(10)
N46A 0.117(13) 0.103(12) 0.133(17) 0.010(12) -0.011(12) 0.002(10)
C51A 0.112(13) 0.073(16) 0.129(16) -0.020(14) -0.015(11) 0.032(12)
C52A 0.131(15) 0.118(19) 0.146(17) -0.054(14) 0.020(12) 0.005(15)
C53A 0.140(16) 0.16(2) 0.176(19) -0.027(17) 0.010(14) -0.005(17)
C54A 0.203(16) 0.17(2) 0.20(2) -0.002(17) -0.033(13) -0.002(17)
C55A 0.155(16) 0.16(2) 0.158(18) -0.007(16) -0.038(12) 0.037(16)
C56A 0.179(16) 0.13(2) 0.143(16) -0.012(15) -0.043(13) 0.014(16)
C57A 0.195(16) 0.15(2) 0.20(2) -0.017(18) -0.023(12) -0.006(17)
N57A 0.247(19) 0.27(3) 0.28(3) -0.03(2) 0.039(18) -0.02(2)
N10B 0.19(2) 0.24(2) 0.23(2) 0.010(18) 0.008(18) 0.011(17)
C10B 0.177(15) 0.21(2) 0.23(2) -0.015(18) 0.029(15) 0.004(18)
C11B 0.094(14) 0.080(16) 0.115(16) 0.023(13) 0.004(11) 0.001(13)
C12B 0.127(14) 0.099(19) 0.151(18) 0.026(15) -0.026(14) -0.028(16)
C13B 0.124(14) 0.13(2) 0.136(18) 0.031(16) -0.033(13) -0.008(16)
C14B 0.173(15) 0.22(2) 0.19(2) -0.006(17) 0.004(13) 0.018(16)
C15B 0.148(14) 0.15(2) 0.164(18) 0.000(16) 0.048(14) 0.027(16)
C16B 0.148(15) 0.13(2) 0.151(17) 0.015(15) 0.036(14) 0.025(16)
N21B 0.114(10) 0.161(18) 0.20(2) 0.007(17) 0.001(16) -0.032(11)
N23B 0.110(11) 0.101(10) 0.113(16) -0.010(12) 0.001(12) -0.014(9)
N25B 0.162(15) 0.139(16) 0.16(2) -0.020(17) 0.017(18) 0.042(15)
C21B 0.104(10) 0.125(13) 0.13(2) -0.017(16) 0.027(16) -0.021(9)
N22B 0.091(10) 0.111(12) 0.096(16) -0.004(13) 0.020(13) -0.004(9)
C23B 0.090(10) 0.085(10) 0.070(14) 0.013(12) -0.006(13) 0.001(8)
N24B 0.092(11) 0.096(10) 0.104(15) 0.020(12) 0.002(13) 0.005(8)
C25B 0.112(11) 0.094(11) 0.099(17) 0.009(14) -0.010(15) 0.010(10)
N26B 0.126(10) 0.101(12) 0.116(16) 0.014(13) -0.021(14) -0.004(9)
C31B 0.086(11) 0.125(17) 0.102(17) 0.016(13) 0.022(12) 0.005(11)
C32B 0.106(12) 0.113(16) 0.075(15) -0.008(12) 0.008(12) 0.003(11)
C33B 0.113(12) 0.118(16) 0.072(15) -0.025(11) -0.009(13) -0.008(12)
C34B 0.102(12) 0.098(16) 0.113(18) -0.035(13) -0.002(13) -0.017(12)
C35B 0.103(12) 0.076(15) 0.102(17) -0.024(12) 0.018(13) 0.000(11)
C36B 0.093(11) 0.058(12) 0.093(16) -0.037(10) 0.012(12) 0.013(10)
N41B 0.101(11) 0.067(14) 0.089(14) 0.000(12) -0.007(10) -0.030(12)
N43B 0.109(11) 0.16(2) 0.125(12) -0.035(15) 0.020(11) -0.031(14)
N45B 0.123(12) 0.119(18) 0.101(10) 0.029(14) -0.026(11) -0.006(14)
C41B 0.082(10) 0.050(13) 0.103(11) 0.018(12) -0.009(8) 0.009(11)
N42B 0.090(10) 0.047(11) 0.085(10) 0.022(10) -0.025(7) -0.030(10)
C43B 0.081(11) 0.096(17) 0.101(10) -0.016(15) -0.009(9) -0.008(14)
N44B 0.074(11) 0.067(13) 0.102(9) 0.023(11) -0.023(8) -0.010(11)
C45B 0.085(12) 0.094(17) 0.100(10) 0.021(14) -0.012(8) 0.001(13)
N46B 0.103(12) 0.090(16) 0.104(10) -0.005(13) 0.003(9) -0.046(13)
C51B 0.120(11) 0.103(18) 0.118(19) 0.024(13) 0.005(14) -0.026(14)
C52B 0.162(13) 0.135(19) 0.120(19) 0.015(13) 0.001(15) -0.051(15)
C53B 0.162(13) 0.18(2) 0.12(2) -0.004(16) -0.050(15) -0.006(15)
C54B 0.175(13) 0.20(2) 0.17(2) 0.008(16) -0.013(14) -0.004(14)
C55B 0.131(12) 0.135(18) 0.142(18) 0.054(13) 0.011(15) 0.014(14)
C56B 0.132(12) 0.133(18) 0.126(18) 0.051(13) 0.010(14) 0.005(14)
C57B 0.174(14) 0.19(2) 0.19(2) 0.028(17) -0.005(16) -0.011(14)
N57B 0.157(17) 0.16(2) 0.19(2) -0.027(17) 0.012(16) 0.005(16)
O11W 0.130(3) 0.0952(11) 0.0688(12) 0.0151(10) 0.0115(13) -0.0375(16)
O12W 0.097(8) 0.167(12) 0.174(12) 0.048(10) 0.012(8) -0.019(9)
O13W 0.142(13) 0.227(17) 0.186(15) 0.042(15) -0.013(11) -0.022(14)
O14W 0.126(8) 0.179(10) 0.151(9) -0.050(8) 0.005(7) 0.002(8)
O15W 0.135(11) 0.184(14) 0.274(17) -0.006(14) -0.065(13) 0.019(10)
O16W 0.161(16) 0.196(17) 0.203(18) 0.014(15) 0.018(14) -0.049(14)
O17W 0.117(11) 0.204(15) 0.213(15) -0.010(13) 0.087(11) -0.011(11)
O18W 0.097(7) 0.076(5) 0.126(6) 0.063(4) -0.034(5) -0.026(4)
O19W 0.109(16) 0.102(15) 0.079(12) 0.021(9) -0.009(9) -0.007(10)
O20W 0.167(14) 0.175(14) 0.164(13) -0.015(11) -0.015(11) -0.075(12)
O21W 0.109(11) 0.186(14) 0.143(11) -0.038(12) -0.007(9) 0.018(11)
O22W 0.113(9) 0.162(11) 0.244(14) -0.094(11) -0.001(10) 0.004(9)
O23W 0.162(19) 0.172(19) 0.107(15) -0.049(15) -0.025(14) 0.025(15)
O24W 0.125(3) 0.0806(14) 0.0920(19) 0.0184(12) 0.0427(18) 0.0248(16)
O25W 0.139(16) 0.160(17) 0.126(16) -0.028(14) 0.002(14) -0.058(15)
O26W 0.167(19) 0.20(2) 0.176(19) -0.005(16) -0.066(16) -0.008(16)
O27W 0.17(3) 0.16(3) 0.18(3) -0.001(19) 0.000(19) -0.012(19)
O28W 0.11(2) 0.11(2) 0.12(2) 0.016(18) -0.009(18) -0.023(18)
O31W 0.136(6) 0.092(5) 0.099(5) 0.010(4) -0.006(5) -0.009(5)
O32W 0.103(8) 0.190(11) 0.126(9) -0.019(9) 0.054(7) -0.010(8)
O33W 0.151(11) 0.230(14) 0.150(11) 0.007(11) -0.009(9) 0.067(11)
O34W 0.121(12) 0.271(17) 0.168(14) -0.073(14) 0.011(11) -0.044(13)
O35W 0.164(13) 0.181(14) 0.142(12) 0.051(11) -0.050(11) 0.010(12)
O36W 0.18(3) 0.22(3) 0.20(3) 0.008(18) -0.012(18) 0.013(18)
O37W 0.087(13) 0.157(17) 0.138(16) -0.002(14) 0.002(12) -0.039(13)
O38W 0.128(17) 0.096(16) 0.19(2) -0.032(16) 0.037(15) -0.032(14)
O39W 0.19(2) 0.177(19) 0.146(18) -0.045(16) -0.055(16) 0.052(16)
O40W 0.14(2) 0.104(18) 0.107(18) 0.001(15) 0.016(16) 0.003(16)
O41W 0.15(2) 0.12(2) 0.14(2) 0.022(17) 0.014(17) 0.017(17)
O42W 0.11(2) 0.13(2) 0.12(2) -0.017(17) -0.019(17) -0.019(17)
O43W 0.119(19) 0.109(19) 0.122(19) 0.014(16) -0.024(16) 0.018(16)
O44W 0.16(2) 0.14(2) 0.16(2) -0.010(18) -0.020(18) -0.029(18)
O45W 0.150(12) 0.219(14) 0.271(16) -0.071(13) -0.082(12) 0.044(11)
O46W 0.16(2) 0.142(19) 0.140(19) -0.007(15) 0.036(16) -0.019(17)
O47W 0.139(18) 0.19(2) 0.151(18) 0.013(16) 0.018(15) -0.004(16)
O48W 0.14(2) 0.12(2) 0.15(2) 0.007(17) 0.010(18) -0.006(17)
O49W 0.13(2) 0.107(19) 0.13(2) 0.041(16) 0.002(17) -0.020(17)
O50W 0.17(2) 0.16(2) 0.14(2) -0.031(18) 0.012(18) 0.031(19)

loop_
_atom_type_symbol
_atom_type_description
_atom_type_scat_dispersion_real
_atom_type_scat_dispersion_imag
_atom_type_scat_source
C C 0.0033 0.0016 'International Tables Vol C Tables 4.2.6.8 and 6.1.1.4'
H H 0.0000 0.0000 'International Tables Vol C Tables 4.2.6.8 and 6.1.1.4'
N N 0.0061 0.0033 'International Tables Vol C Tables 4.2.6.8 and 6.1.1.4'
O O 0.0106 0.0060 'International Tables Vol C Tables 4.2.6.8 and 6.1.1.4'
I I -0.4742 1.8119 'International Tables Vol C Tables 4.2.6.8 and 6.1.1.4'

loop_
_geom_angle_atom_site_label_1
_geom_angle_atom_site_label_2
_geom_angle_atom_site_label_3
_geom_angle
_geom_angle_site_symmetry_1
_geom_angle_site_symmetry_3
C13 N10 C59 120.6(6) . 5_666
C13 N10 C11 112.1(5) . .
C59 N10 C11 123.0(6) 5_666 .
N12 C11 N10 114.8(6) . .
N12 C11 C16 103.3(5) . .
N10 C11 C16 103.7(5) . .
N12 C11 H11 111.5 . .
N10 C11 H11 111.5 . .
C16 C11 H11 111.5 . .
C14 N12 C11 113.0(5) . .
C14 N12 C58 121.5(6) . 5_666
C11 N12 C58 122.3(6) . 5_666
O13 C13 N15 126.4(7) . .
O13 C13 N10 125.6(7) . .
N15 C13 N10 108.0(6) . .
O14 C14 N17 126.2(7) . .
O14 C14 N12 126.2(7) . .
N17 C14 N12 107.6(6) . .
C13 N15 C16 113.0(5) . .
C13 N15 C18 120.0(6) . .
C16 N15 C18 121.7(6) . .
N17 C16 N15 114.7(5) . .
N17 C16 C11 102.9(5) . .
N15 C16 C11 102.6(5) . .
N17 C16 H16 112.0 . .
N15 C16 H16 112.0 . .
C11 C16 H16 112.0 . .
C14 N17 C16 113.0(5) . .
C14 N17 C19 122.1(6) . .
C16 N17 C19 121.4(5) . .
N20 C18 N15 113.1(5) . .
N20 C18 H18A 109.0 . .
N15 C18 H18A 109.0 . .
N20 C18 H18B 109.0 . .
N15 C18 H18B 109.0 . .
H18A C18 H18B 107.8 . .
N22 C19 N17 113.7(5) . .
N22 C19 H19A 108.8 . .
N17 C19 H19A 108.8 . .
N22 C19 H19B 108.8 . .
N17 C19 H19B 108.8 . .
H19A C19 H19B 107.7 . .
C23 N20 C21 111.2(5) . .
C23 N20 C18 121.3(6) . .
C21 N20 C18 121.9(6) . .
N20 C21 N22 114.2(5) . .
N20 C21 C26 103.6(5) . .
N22 C21 C26 103.2(6) . .
N20 C21 H21 111.7 . .
N22 C21 H21 111.7 . .
C26 C21 H21 111.7 . .
C24 N22 C19 123.1(6) . .
C24 N22 C21 111.2(6) . .
C19 N22 C21 122.4(6) . .
O23 C23 N25 126.3(6) . .
O23 C23 N20 124.6(6) . .
N25 C23 N20 109.1(6) . .
O24 C24 N27 126.6(7) . .
O24 C24 N22 123.9(7) . .
N27 C24 N22 109.5(7) . .
C23 N25 C26 112.1(5) . .
C23 N25 C28 122.2(6) . .
C26 N25 C28 122.7(5) . .
N25 C26 N27 114.8(6) . .
N25 C26 C21 103.7(5) . .
N27 C26 C21 103.4(5) . .
N25 C26 H26 111.4 . .
N27 C26 H26 111.4 . .
C21 C26 H26 111.4 . .
C24 N27 C26 112.4(6) . .
C24 N27 C29 122.4(7) . .
C26 N27 C29 120.9(7) . .
N25 C28 N30 114.1(5) . .
N25 C28 H28A 108.7 . .
N30 C28 H28A 108.7 . .
N25 C28 H28B 108.7 . .
N30 C28 H28B 108.7 . .
H28A C28 H28B 107.6 . .
N32 C29 N27 113.2(6) . .
N32 C29 H29A 108.9 . .
N27 C29 H29A 108.9 . .
N32 C29 H29B 108.9 . .
N27 C29 H29B 108.9 . .
H29A C29 H29B 107.7 . .
C33 N30 C28 122.3(5) . .
C33 N30 C31 111.6(5) . .
C28 N30 C31 122.2(5) . .
N32 C31 N30 114.6(5) . .
N32 C31 C36 104.1(6) . .
N30 C31 C36 103.3(5) . .
N32 C31 H31 111.4 . .
N30 C31 H31 111.4 . .
C36 C31 H31 111.4 . .
C34 N32 C31 112.0(6) . .
C34 N32 C29 122.2(7) . .
C31 N32 C29 123.4(8) . .
O33 C33 N35 125.5(6) . .
O33 C33 N30 125.7(6) . .
N35 C33 N30 108.8(5) . .
O34 C34 N32 126.9(8) . .
O34 C34 N37 123.9(9) . .
N32 C34 N37 109.1(7) . .
C33 N35 C36 112.5(5) . .
C33 N35 C38 122.2(5) . .
C36 N35 C38 122.0(5) . .
N37 C36 N35 113.8(5) . .
N37 C36 C31 103.2(5) . .
N35 C36 C31 103.2(5) . .
N37 C36 H36 112.0 . .
N35 C36 H36 112.0 . .
C31 C36 H36 112.0 . .
C34 N37 C39 121.5(6) . .
C34 N37 C36 110.8(6) . .
C39 N37 C36 121.0(6) . .
N35 C38 N40 112.8(5) . .
N35 C38 H38A 109.0 . .
N40 C38 H38A 109.0 . .
N35 C38 H38B 109.0 . .
N40 C38 H38B 109.0 . .
H38A C38 H38B 107.8 . .
N37 C39 N42 113.3(5) . .
N37 C39 H39A 108.9 . .
N42 C39 H39A 108.9 . .
N37 C39 H39B 108.9 . .
N42 C39 H39B 108.9 . .
H39A C39 H39B 107.7 . .
C43 N40 C41 112.8(5) . .
C43 N40 C38 122.4(5) . .
C41 N40 C38 121.3(5) . .
N40 C41 N42 113.4(5) . .
N40 C41 C46 103.2(5) . .
N42 C41 C46 102.1(5) . .
N40 C41 H41 112.4 . .
N42 C41 H41 112.4 . .
C46 C41 H41 112.4 . .
C44 N42 C41 111.8(6) . .
C44 N42 C39 120.7(6) . .
C41 N42 C39 121.3(6) . .
O43 C43 N45 126.0(6) . .
O43 C43 N40 125.8(6) . .
N45 C43 N40 108.2(5) . .
O44 C44 N42 124.8(8) . .
O44 C44 N47 125.8(8) . .
N42 C44 N47 109.4(7) . .
C43 N45 C48 121.5(5) . .
C43 N45 C46 112.5(5) . .
C48 N45 C46 122.3(5) . .
N47 C46 N45 114.6(6) . .
N47 C46 C41 104.9(5) . .
N45 C46 C41 103.1(5) . .
N47 C46 H46 111.2 . .
N45 C46 H46 111.2 . .
C41 C46 H46 111.2 . .
C44 N47 C46 110.8(6) . .
C44 N47 C49 121.5(6) . .
C46 N47 C49 122.5(7) . .
N45 C48 N50 113.7(5) . .
N45 C48 H48A 108.8 . .
N50 C48 H48A 108.8 . .
N45 C48 H48B 108.8 . .
N50 C48 H48B 108.8 . .
H48A C48 H48B 107.7 . .
N52 C49 N47 113.3(6) . .
N52 C49 H49A 108.9 . .
N47 C49 H49A 108.9 . .
N52 C49 H49B 108.9 . .
N47 C49 H49B 108.9 . .
H49A C49 H49B 107.7 . .
C53 N50 C51 112.1(6) . .
C53 N50 C48 120.9(6) . .
C51 N50 C48 121.4(5) . .
N50 C51 N52 113.4(6) . .
N50 C51 C56 103.2(5) . .
N52 C51 C56 103.6(6) . .
N50 C51 H51 112.0 . .
N52 C51 H51 112.0 . .
C56 C51 H51 112.0 . .
C54 N52 C49 122.3(6) . .
C54 N52 C51 111.9(6) . .
C49 N52 C51 121.3(7) . .
O53 C53 N50 125.9(7) . .
O53 C53 N55 125.6(6) . .
N50 C53 N55 108.4(6) . .
O54 C54 N52 126.6(7) . .
O54 C54 N57 124.0(7) . .
N52 C54 N57 109.4(7) . .
C53 N55 C56 111.7(5) . .
C53 N55 C58 120.2(6) . .
C56 N55 C58 122.3(6) . .
N55 C56 N57 113.9(5) . .
N55 C56 C51 104.2(5) . .
N57 C56 C51 102.9(5) . .
N55 C56 H56 111.7 . .
N57 C56 H56 111.7 . .
C51 C56 H56 111.7 . .
C54 N57 C59 122.7(6) . .
C54 N57 C56 111.8(6) . .
C59 N57 C56 122.9(6) . .
N12 C58 N55 112.9(5) 5_666 .
N12 C58 H58A 109.0 5_666 .
N55 C58 H58A 109.0 . .
N12 C58 H58B 109.0 5_666 .
N55 C58 H58B 109.0 . .
H58A C58 H58B 107.8 . .
N57 C59 N10 113.5(5) . 5_666
N57 C59 H59A 108.9 . .
N10 C59 H59A 108.9 5_666 .
N57 C59 H59B 108.9 . .
N10 C59 H59B 108.9 5_666 .
H59A C59 H59B 107.7 . .

loop_
_geom_bond_atom_site_label_1
_geom_bond_atom_site_label_2
_geom_bond_distance
_geom_bond_site_symmetry_2
N10 C13 1.375(8) .
N10 C59 1.444(7) 5_666
N10 C11 1.448(8) .
C11 N12 1.434(8) .
C11 C16 1.556(8) .
C11 H11 0.9900 .
N12 C14 1.368(8) .
N12 C58 1.453(8) 5_666
C13 O13 1.211(8) .
C13 N15 1.363(8) .
C14 O14 1.214(8) .
C14 N17 1.367(8) .
N15 C16 1.447(8) .
N15 C18 1.462(7) .
C16 N17 1.440(8) .
C16 H16 0.9900 .
N17 C19 1.447(7) .
C18 N20 1.451(7) .
C18 H18A 0.9800 .
C18 H18B 0.9800 .
C19 N22 1.447(7) .
C19 H19A 0.9800 .
C19 H19B 0.9800 .
N20 C23 1.374(8) .
N20 C21 1.430(8) .
C21 N22 1.457(8) .
C21 C26 1.545(8) .
C21 H21 0.9900 .
N22 C24 1.358(8) .
C23 O23 1.227(8) .
C23 N25 1.351(8) .
C24 O24 1.220(9) .
C24 N27 1.350(9) .
N25 C26 1.426(8) .
N25 C28 1.440(7) .
C26 N27 1.433(9) .
C26 H26 0.9900 .
N27 C29 1.445(8) .
C28 N30 1.443(7) .
C28 H28A 0.9800 .
C28 H28B 0.9800 .
C29 N32 1.437(8) .
C29 H29A 0.9800 .
C29 H29B 0.9800 .
N30 C33 1.361(7) .
N30 C31 1.455(8) .
C31 N32 1.421(9) .
C31 C36 1.545(8) .
C31 H31 0.9900 .
N32 C34 1.355(10) .
C33 O33 1.223(7) .
C33 N35 1.360(8) .
C34 O34 1.226(9) .
C34 N37 1.374(8) .
N35 C36 1.442(7) .
N35 C38 1.449(7) .
C36 N37 1.441(8) .
C36 H36 0.9900 .
N37 C39 1.441(8) .
C38 N40 1.456(8) .
C38 H38A 0.9800 .
C38 H38B 0.9800 .
C39 N42 1.457(8) .
C39 H39A 0.9800 .
C39 H39B 0.9800 .
N40 C43 1.366(8) .
N40 C41 1.444(7) .
C41 N42 1.450(8) .
C41 C46 1.547(8) .
C41 H41 0.9900 .
N42 C44 1.358(9) .
C43 O43 1.218(7) .
C43 N45 1.357(8) .
C44 O44 1.244(9) .
C44 N47 1.365(9) .
N45 C48 1.430(7) .
N45 C46 1.454(7) .
C46 N47 1.432(8) .
C46 H46 0.9900 .
N47 C49 1.434(8) .
C48 N50 1.449(7) .
C48 H48A 0.9800 .
C48 H48B 0.9800 .
C49 N52 1.424(8) .
C49 H49A 0.9800 .
C49 H49B 0.9800 .
N50 C53 1.376(8) .
N50 C51 1.442(8) .
C51 N52 1.446(9) .
C51 C56 1.553(8) .
C51 H51 0.9900 .
N52 C54 1.345(9) .
C53 O53 1.230(8) .
C53 N55 1.379(8) .
C54 O54 1.236(9) .
C54 N57 1.372(9) .
N55 C56 1.434(8) .
N55 C58 1.459(8) .
C56 N57 1.442(8) .
C56 H56 0.9900 .
N57 C59 1.439(8) .
C58 N12 1.453(8) 5_666
C58 H58A 0.9800 .
C58 H58B 0.9800 .
C59 N10 1.444(7) 5_666
C59 H59A 0.9800 .
C59 H59B 0.9800 .

loop_
_geom_torsion_atom_site_label_1
_geom_torsion_atom_site_label_2
_geom_torsion_atom_site_label_3
_geom_torsion_atom_site_label_4
_geom_torsion
_geom_torsion_site_symmetry_1
_geom_torsion_site_symmetry_4
C13 N10 C11 N12 114.0(6) . .
C59 N10 C11 N12 -89.5(7) 5_666 .
C13 N10 C11 C16 2.1(7) . .
C59 N10 C11 C16 158.7(6) 5_666 .
N10 C11 N12 C14 -116.8(6) . .
C16 C11 N12 C14 -4.7(7) . .
N10 C11 N12 C58 83.3(7) . 5_666
C16 C11 N12 C58 -164.7(6) . 5_666
C59 N10 C13 O13 17.6(11) 5_666 .
C11 N10 C13 O13 174.8(7) . .
C59 N10 C13 N15 -163.8(6) 5_666 .
C11 N10 C13 N15 -6.6(8) . .
C11 N12 C14 O14 -174.0(7) . .
C58 N12 C14 O14 -13.9(11) 5_666 .
C11 N12 C14 N17 5.4(8) . .
C58 N12 C14 N17 165.6(6) 5_666 .
O13 C13 N15 C16 -172.6(7) . .
N10 C13 N15 C16 8.8(8) . .
O13 C13 N15 C18 -17.7(11) . .
N10 C13 N15 C18 163.7(6) . .
C13 N15 C16 N17 -117.9(6) . .
C18 N15 C16 N17 87.7(7) . .
C13 N15 C16 C11 -7.1(7) . .
C18 N15 C16 C11 -161.6(6) . .
N12 C11 C16 N17 2.1(7) . .
N10 C11 C16 N17 122.2(6) . .
N12 C11 C16 N15 -117.2(6) . .
N10 C11 C16 N15 2.8(7) . .
O14 C14 N17 C16 175.6(7) . .
N12 C14 N17 C16 -3.8(7) . .
O14 C14 N17 C19 16.4(11) . .
N12 C14 N17 C19 -163.0(6) . .
N15 C16 N17 C14 111.5(6) . .
C11 C16 N17 C14 1.0(7) . .
N15 C16 N17 C19 -89.1(7) . .
C11 C16 N17 C19 160.3(5) . .
C13 N15 C18 N20 127.9(7) . .
C16 N15 C18 N20 -79.4(8) . .
C14 N17 C19 N22 -121.6(7) . .
C16 N17 C19 N22 81.0(8) . .
N15 C18 N20 C23 -126.9(6) . .
N15 C18 N20 C21 81.7(8) . .
C23 N20 C21 N22 116.9(6) . .
C18 N20 C21 N22 -89.1(7) . .
C23 N20 C21 C26 5.4(7) . .
C18 N20 C21 C26 159.4(5) . .
N17 C19 N22 C24 123.1(7) . .
N17 C19 N22 C21 -79.5(8) . .
N20 C21 N22 C24 -113.2(6) . .
C26 C21 N22 C24 -1.5(7) . .
N20 C21 N22 C19 87.0(7) . .
C26 C21 N22 C19 -161.3(5) . .
C21 N20 C23 O23 172.3(6) . .
C18 N20 C23 O23 18.1(10) . .
C21 N20 C23 N25 -6.4(7) . .
C18 N20 C23 N25 -160.6(5) . .
C19 N22 C24 O24 -15.5(11) . .
C21 N22 C24 O24 -175.2(7) . .
C19 N22 C24 N27 164.1(6) . .
C21 N22 C24 N27 4.4(8) . .
O23 C23 N25 C26 -174.1(7) . .
N20 C23 N25 C26 4.6(7) . .
O23 C23 N25 C28 -13.5(10) . .
N20 C23 N25 C28 165.2(5) . .
C23 N25 C26 N27 -113.2(6) . .
C28 N25 C26 N27 86.3(7) . .
C23 N25 C26 C21 -1.1(7) . .
C28 N25 C26 C21 -161.6(5) . .
N20 C21 C26 N25 -2.5(7) . .
N22 C21 C26 N25 -121.9(6) . .
N20 C21 C26 N27 117.6(6) . .
N22 C21 C26 N27 -1.8(6) . .
O24 C24 N27 C26 173.8(7) . .
N22 C24 N27 C26 -5.8(8) . .
O24 C24 N27 C29 16.8(12) . .
N22 C24 N27 C29 -162.8(7) . .
N25 C26 N27 C24 116.9(6) . .
C21 C26 N27 C24 4.6(7) . .
N25 C26 N27 C29 -85.7(7) . .
C21 C26 N27 C29 162.0(6) . .
C23 N25 C28 N30 118.7(7) . .
C26 N25 C28 N30 -82.8(8) . .
C24 N27 C29 N32 -122.2(8) . .
C26 N27 C29 N32 82.8(10) . .
N25 C28 N30 C33 -123.3(6) . .
N25 C28 N30 C31 80.8(8) . .
C33 N30 C31 N32 119.1(6) . .
C28 N30 C31 N32 -82.7(8) . .
C33 N30 C31 C36 6.5(7) . .
C28 N30 C31 C36 164.7(5) . .
N30 C31 N32 C34 -112.0(7) . .
C36 C31 N32 C34 0.2(8) . .
N30 C31 N32 C29 85.2(8) . .
C36 C31 N32 C29 -162.6(6) . .
N27 C29 N32 C34 114.6(9) . .
N27 C29 N32 C31 -84.3(10) . .
C28 N30 C33 O33 13.7(10) . .
C31 N30 C33 O33 171.8(7) . .
C28 N30 C33 N35 -165.0(6) . .
C31 N30 C33 N35 -6.9(7) . .
C31 N32 C34 O34 -174.0(7) . .
C29 N32 C34 O34 -11.0(13) . .
C31 N32 C34 N37 5.3(8) . .
C29 N32 C34 N37 168.3(6) . .
O33 C33 N35 C36 -174.5(6) . .
N30 C33 N35 C36 4.2(8) . .
O33 C33 N35 C38 -14.9(11) . .
N30 C33 N35 C38 163.8(6) . .
C33 N35 C36 N37 -111.1(6) . .
C38 N35 C36 N37 89.2(7) . .
C33 N35 C36 C31 -0.1(7) . .
C38 N35 C36 C31 -159.8(6) . .
N32 C31 C36 N37 -5.1(6) . .
N30 C31 C36 N37 115.0(5) . .
N32 C31 C36 N35 -123.8(6) . .
N30 C31 C36 N35 -3.7(7) . .
O34 C34 N37 C39 19.0(11) . .
N32 C34 N37 C39 -160.3(6) . .
O34 C34 N37 C36 170.4(7) . .
N32 C34 N37 C36 -8.9(8) . .
N35 C36 N37 C34 119.6(6) . .
C31 C36 N37 C34 8.5(7) . .
N35 C36 N37 C39 -88.8(7) . .
C31 C36 N37 C39 160.1(5) . .
C33 N35 C38 N40 120.6(7) . .
C36 N35 C38 N40 -81.6(8) . .
C34 N37 C39 N42 -129.5(7) . .
C36 N37 C39 N42 82.0(8) . .
N35 C38 N40 C43 -121.0(6) . .
N35 C38 N40 C41 81.5(8) . .
C43 N40 C41 N42 111.6(6) . .
C38 N40 C41 N42 -88.9(7) . .
C43 N40 C41 C46 2.0(8) . .
C38 N40 C41 C46 161.5(6) . .
N40 C41 N42 C44 -118.8(6) . .
C46 C41 N42 C44 -8.5(7) . .
N40 C41 N42 C39 88.6(7) . .
C46 C41 N42 C39 -161.1(6) . .
N37 C39 N42 C44 127.8(7) . .
N37 C39 N42 C41 -82.0(8) . .
C41 N40 C43 O43 174.1(6) . .
C38 N40 C43 O43 14.9(10) . .
C41 N40 C43 N45 -4.7(8) . .
C38 N40 C43 N45 -163.9(6) . .
C41 N42 C44 O44 -171.0(7) . .
C39 N42 C44 O44 -18.2(12) . .
C41 N42 C44 N47 10.4(8) . .
C39 N42 C44 N47 163.1(6) . .
O43 C43 N45 C48 -14.3(10) . .
N40 C43 N45 C48 164.6(6) . .
O43 C43 N45 C46 -173.2(6) . .
N40 C43 N45 C46 5.7(8) . .
C43 N45 C46 N47 -117.6(6) . .
C48 N45 C46 N47 83.6(8) . .
C43 N45 C46 C41 -4.3(7) . .
C48 N45 C46 C41 -163.0(6) . .
N40 C41 C46 N47 121.6(6) . .
N42 C41 C46 N47 3.7(6) . .
N40 C41 C46 N45 1.3(7) . .
N42 C41 C46 N45 -116.6(5) . .
O44 C44 N47 C46 173.8(7) . .
N42 C44 N47 C46 -7.5(9) . .
O44 C44 N47 C49 18.6(13) . .
N42 C44 N47 C49 -162.8(7) . .
N45 C46 N47 C44 114.3(6) . .
C41 C46 N47 C44 2.0(8) . .
N45 C46 N47 C49 -90.7(8) . .
C41 C46 N47 C49 157.0(6) . .
C43 N45 C48 N50 127.3(6) . .
C46 N45 C48 N50 -75.8(8) . .
C44 N47 C49 N52 -124.1(8) . .
C46 N47 C49 N52 83.6(9) . .
N45 C48 N50 C53 -125.5(7) . .
N45 C48 N50 C51 83.1(8) . .
C53 N50 C51 N52 113.9(6) . .
C48 N50 C51 N52 -92.4(7) . .
C53 N50 C51 C56 2.5(7) . .
C48 N50 C51 C56 156.2(5) . .
N47 C49 N52 C54 127.6(8) . .
N47 C49 N52 C51 -78.2(10) . .
N50 C51 N52 C54 -116.3(6) . .
C56 C51 N52 C54 -5.1(7) . .
N50 C51 N52 C49 87.1(8) . .
C56 C51 N52 C49 -161.8(6) . .
C51 N50 C53 O53 176.4(7) . .
C48 N50 C53 O53 22.5(11) . .
C51 N50 C53 N55 -5.5(8) . .
C48 N50 C53 N55 -159.3(6) . .
C49 N52 C54 O54 -18.8(12) . .
C51 N52 C54 O54 -175.2(7) . .
C49 N52 C54 N57 162.9(7) . .
C51 N52 C54 N57 6.5(8) . .
O53 C53 N55 C56 -175.5(7) . .
N50 C53 N55 C56 6.4(8) . .
O53 C53 N55 C58 -21.7(11) . .
N50 C53 N55 C58 160.1(6) . .
C53 N55 C56 N57 -116.0(6) . .
C58 N55 C56 N57 90.8(7) . .
C53 N55 C56 C51 -4.6(7) . .
C58 N55 C56 C51 -157.8(6) . .
N50 C51 C56 N55 1.3(7) . .
N52 C51 C56 N55 -117.2(6) . .
N50 C51 C56 N57 120.4(6) . .
N52 C51 C56 N57 1.9(7) . .
O54 C54 N57 C59 14.3(11) . .
N52 C54 N57 C59 -167.3(6) . .
O54 C54 N57 C56 176.5(7) . .
N52 C54 N57 C56 -5.1(8) . .
N55 C56 N57 C54 113.9(6) . .
C51 C56 N57 C54 1.8(7) . .
N55 C56 N57 C59 -83.9(8) . .
C51 C56 N57 C59 163.9(6) . .
C53 N55 C58 N12 124.3(7) . 5_666
C56 N55 C58 N12 -84.7(8) . 5_666
C54 N57 C59 N10 -122.4(7) . 5_666
C56 N57 C59 N10 77.4(8) . 5_666
